data_4128228
loop_
_publ_author_name
'Zhou, Zhiyao'
'Gao, Alison X.'
'Snyder, Scott A.'

_publ_section_title
;
 Total Synthesis of (+)-Arborisidine.
;
_journal_issue 19
_journal_name_full 'Journal of the American Chemical Society'
_journal_page_first 7715
_journal_page_last 7720
_journal_paper_doi 10.1021/jacs.9b03248
_journal_volume 141
_journal_year 2019
_chemical_formula_moiety 'C21 H21 F3 N2 O3'
_chemical_formula_sum 'C21 H21 F3 N2 O3'
_chemical_formula_weight 406.40
_space_group_crystal_system monoclinic
_space_group_IT_number 15
_space_group_name_Hall '-C 2yc'
_space_group_name_H-M_alt 'C 1 2/c 1'
_symmetry_space_group_name_Hall '-C 2yc'
_symmetry_space_group_name_H-M 'C 1 2/c 1'
_atom_sites_solution_hydrogens difmap
_atom_sites_solution_primary dual
_atom_sites_solution_secondary difmap
_audit_creation_date 2018-07-18
_audit_creation_method
;
Olex2 1.2
(compiled 2018.05.29 svn.r3508 for OlexSys, GUI svn.r5506)
;
_cell_angle_alpha 90
_cell_angle_beta 115.8300(10)
_cell_angle_gamma 90
_cell_formula_units_Z 8
_cell_length_a 15.1133(6)
_cell_length_b 21.3560(8)
_cell_length_c 12.8671(9)
_cell_measurement_reflns_used 9807
_cell_measurement_temperature 100(2)
_cell_measurement_theta_max 26.35
_cell_measurement_theta_min 2.595
_cell_volume 3738.1(3)
_computing_cell_refinement 'SAINT V.8.35A (Bruker AXS Inc., 2013)'
_computing_data_collection 'APEX3 v.2015.9-0 (Bruker AXS Inc., 2015)'
_computing_data_reduction 'SAINT V.8.35A (Bruker AXS Inc., 2013)'
_computing_molecular_graphics
;
OLEX2: a complete structure solution, refinement and analysis program 
Dolomanov et al., 2009

Mercury: visualization and analysis of crystal structures
Macrae, et al., 2006

O. V. Dolomanov, L. J. Bourhis, R. J. Gildea, J. A. K. Howard and H. Puschmann.
J. Appl. Cryst. (2009). 42, 339-341;

C. F. Macrae, P. R. Edgington, P. McCabe, E. Pidcock, G. P. Shields, R. Taylor,
M. Towler and J. van de Streek, J. Appl. Cryst. (2006). 39, 453-457.
;
_computing_publication_material
;
 APEX3 v.2015.5-2 (Bruker AXS Inc., 2015)
 OLEX2 (Dolomanov et al., 2009)
;
_computing_structure_refinement 'XL-2018/3 (Sheldrick, 2015b)'
_computing_structure_solution 'XT 2018/2 (Sheldrick, 2015a)'
_diffrn_ambient_temperature 100(2)
_diffrn_detector 'Bruker PHOTON 100'
_diffrn_detector_area_resol_mean 10.4167
_diffrn_detector_type CMOS
_diffrn_measured_fraction_theta_full 0.999
_diffrn_measured_fraction_theta_max 0.997
_diffrn_measurement_device_type 'Bruker D8 Venture'
_diffrn_measurement_method '\w scans'
_diffrn_radiation_monochromator mirrors
_diffrn_radiation_type MoK\a
_diffrn_radiation_wavelength 0.71073
_diffrn_reflns_av_R_equivalents 0.0325
_diffrn_reflns_av_unetI/netI 0.0142
_diffrn_reflns_Laue_measured_fraction_full 0.999
_diffrn_reflns_Laue_measured_fraction_max 0.997
_diffrn_reflns_limit_h_max 18
_diffrn_reflns_limit_h_min -18
_diffrn_reflns_limit_k_max 26
_diffrn_reflns_limit_k_min -26
_diffrn_reflns_limit_l_max 16
_diffrn_reflns_limit_l_min -16
_diffrn_reflns_number 51636
_diffrn_reflns_point_group_measured_fraction_full 0.999
_diffrn_reflns_point_group_measured_fraction_max 0.997
_diffrn_reflns_theta_full 25.242
_diffrn_reflns_theta_max 26.444
_diffrn_reflns_theta_min 2.594
_diffrn_source 'micro-focus X-ray tube'
_diffrn_source_type 'INCOATEC ImuS'
_diffrn_standards_number 0
_exptl_absorpt_coefficient_mu 0.117
_exptl_absorpt_correction_T_max 0.7454
_exptl_absorpt_correction_T_min 0.6912
_exptl_absorpt_correction_type multi-scan
_exptl_absorpt_process_details
;
SADABS-2016/2 (Bruker,2016/2) was used for absorption correction. 
wR2(int) was 0.0962 before and 0.0463 after correction. 
The Ratio of minimum to maximum transmission is 0.9273. 
;
_exptl_crystal_colour 'clear colourless'
_exptl_crystal_colour_lustre clear
_exptl_crystal_colour_primary colourless
_exptl_crystal_density_diffrn 1.444
_exptl_crystal_description block
_exptl_crystal_F_000 1696
_exptl_crystal_size_max 0.37
_exptl_crystal_size_mid 0.34
_exptl_crystal_size_min 0.29
_refine_diff_density_max 0.505
_refine_diff_density_min -0.148
_refine_diff_density_rms 0.047
_refine_ls_extinction_method none
_refine_ls_goodness_of_fit_ref 1.023
_refine_ls_hydrogen_treatment refall
_refine_ls_matrix_type full
_refine_ls_number_parameters 346
_refine_ls_number_reflns 3846
_refine_ls_number_restraints 0
_refine_ls_restrained_S_all 1.023
_refine_ls_R_factor_all 0.0474
_refine_ls_R_factor_gt 0.0382
_refine_ls_shift/su_max 0.000
_refine_ls_shift/su_mean 0.000
_refine_ls_structure_factor_coef Fsqd
_refine_ls_weighting_details 'w=1/[\s^2^(Fo^2^)+(0.0505P)^2^+3.7863P] where P=(Fo^2^+2Fc^2^)/3'
_refine_ls_weighting_scheme calc
_refine_ls_wR_factor_gt 0.0947
_refine_ls_wR_factor_ref 0.1012
_reflns_Friedel_coverage 0.000
_reflns_number_gt 3280
_reflns_number_total 3846
_reflns_threshold_expression 'I > 2\s(I)'
_cod_data_source_file ja9b03248_si_004.cif
_cod_data_source_block 0645_synder_zz
_cod_database_code 4128228
_shelx_shelxl_version_number 2018/3
_shelx_space_group_comment
;
The symmetry employed for this shelxl refinement is uniquely defined
by the following loop, which should always be used as a source of
symmetry information in preference to the above space-group names.
They are only intended as comments.
;
_shelx_estimated_absorpt_t_max 0.967
_shelx_estimated_absorpt_t_min 0.958
_olex2_refinement_description
;
;
_olex2_submission_special_instructions 'No special instructions were received'

loop_
_space_group_symop_operation_xyz
'x, y, z'
'-x, y, -z+1/2'
'x+1/2, y+1/2, z'
'-x+1/2, y+1/2, -z+1/2'
'-x, -y, -z'
'x, -y, z-1/2'
'-x+1/2, -y+1/2, -z'
'x+1/2, -y+1/2, z-1/2'

loop_
_atom_site_label
_atom_site_type_symbol
_atom_site_fract_x
_atom_site_fract_y
_atom_site_fract_z
_atom_site_U_iso_or_equiv
_atom_site_adp_type
_atom_site_occupancy
_atom_site_site_symmetry_order
_atom_site_calc_flag
F1 F 0.08006(8) 0.28024(5) 0.71110(9) 0.0400(3) Uani 1 1 d
F2 F 0.21122(7) 0.31463(5) 0.85120(7) 0.0358(2) Uani 1 1 d
F3 F 0.09968(7) 0.37897(4) 0.74160(8) 0.0334(2) Uani 1 1 d
O1 O 0.16949(8) 0.28830(5) 0.58297(9) 0.0260(2) Uani 1 1 d
O2 O 0.14634(9) 0.28903(5) 0.20901(9) 0.0332(3) Uani 1 1 d
O3 O 0.09381(9) 0.38760(5) 0.20264(9) 0.0352(3) Uani 1 1 d
N1 N 0.25748(8) 0.37498(6) 0.67073(10) 0.0209(3) Uani 1 1 d
N2 N 0.41759(9) 0.46332(6) 0.59430(10) 0.0242(3) Uani 1 1 d
C1 C 0.47565(12) 0.63356(8) 0.60185(13) 0.0326(4) Uani 1 1 d
H1 H 0.5251(14) 0.6638(9) 0.6019(16) 0.039(5) Uiso 1 1 d
C2 C 0.39254(13) 0.65730(8) 0.60784(13) 0.0310(4) Uani 1 1 d
H2 H 0.3862(13) 0.7008(9) 0.6127(16) 0.034(5) Uiso 1 1 d
C3 C 0.31937(12) 0.61743(7) 0.60814(13) 0.0272(3) Uani 1 1 d
H3 H 0.2615(14) 0.6341(9) 0.6156(16) 0.036(5) Uiso 1 1 d
C4 C 0.33175(10) 0.55362(7) 0.60184(12) 0.0229(3) Uani 1 1 d
C5 C 0.41675(11) 0.53024(7) 0.59760(12) 0.0246(3) Uani 1 1 d
C6 C 0.48927(12) 0.56967(8) 0.59691(13) 0.0300(3) Uani 1 1 d
H6 H 0.5465(14) 0.5528(8) 0.5925(15) 0.032(5) Uiso 1 1 d
C7 C 0.26788(10) 0.49803(6) 0.59480(12) 0.0205(3) Uani 1 1 d
C8 C 0.33600(10) 0.44637(7) 0.59404(11) 0.0208(3) Uani 1 1 d
C9 C 0.29832(10) 0.38018(7) 0.58330(12) 0.0210(3) Uani 1 1 d
C10 C 0.37712(11) 0.33084(8) 0.60698(13) 0.0268(3) Uani 1 1 d
H10A H 0.4120(13) 0.3390(8) 0.5604(16) 0.032(5) Uiso 1 1 d
H10B H 0.3489(13) 0.2885(9) 0.5887(15) 0.029(4) Uiso 1 1 d
H10C H 0.4226(14) 0.3327(8) 0.6875(17) 0.036(5) Uiso 1 1 d
C11 C 0.21401(10) 0.38092(7) 0.46051(12) 0.0213(3) Uani 1 1 d
C12 C 0.13535(10) 0.42825(7) 0.44569(13) 0.0237(3) Uani 1 1 d
H12A H 0.1029(13) 0.4177(8) 0.4994(16) 0.031(4) Uiso 1 1 d
H12B H 0.0834(12) 0.4286(7) 0.3668(15) 0.022(4) Uiso 1 1 d
C13 C 0.17674(10) 0.49452(7) 0.47388(12) 0.0221(3) Uani 1 1 d
H13 H 0.2026(12) 0.5042(7) 0.4153(15) 0.023(4) Uiso 1 1 d
C14 C 0.09698(11) 0.54224(7) 0.45839(14) 0.0253(3) Uani 1 1 d
H14A H 0.1187(13) 0.5847(9) 0.4609(16) 0.035(5) Uiso 1 1 d
H14B H 0.0748(13) 0.5371(8) 0.5166(16) 0.029(4) Uiso 1 1 d
H14C H 0.0419(13) 0.5374(8) 0.3823(16) 0.029(4) Uiso 1 1 d
C15 C 0.21905(11) 0.34542(7) 0.37858(12) 0.0250(3) Uani 1 1 d
H15 H 0.2701(13) 0.3145(8) 0.3972(14) 0.027(4) Uiso 1 1 d
C16 C 0.14555(10) 0.34482(7) 0.25624(12) 0.0228(3) Uani 1 1 d
C17 C 0.07392(15) 0.28094(9) 0.09064(15) 0.0373(4) Uani 1 1 d
H17A H 0.0087(18) 0.2877(10) 0.0842(19) 0.055(6) Uiso 1 1 d
H17B H 0.0826(17) 0.2384(12) 0.069(2) 0.061(6) Uiso 1 1 d
H17C H 0.0835(15) 0.3119(10) 0.0421(19) 0.049(6) Uiso 1 1 d
C18 C 0.19435(10) 0.32813(7) 0.65786(12) 0.0218(3) Uani 1 1 d
C19 C 0.14638(11) 0.32567(7) 0.74208(13) 0.0265(3) Uani 1 1 d
C20 C 0.28705(11) 0.42537(7) 0.75808(12) 0.0227(3) Uani 1 1 d
H20A H 0.2645(12) 0.4147(7) 0.8163(15) 0.023(4) Uiso 1 1 d
H20B H 0.3601(13) 0.4267(8) 0.7937(14) 0.024(4) Uiso 1 1 d
C21 C 0.24329(11) 0.48744(7) 0.69919(13) 0.0226(3) Uani 1 1 d
H21A H 0.1707(13) 0.4872(7) 0.6727(15) 0.023(4) Uiso 1 1 d
H21B H 0.2693(13) 0.5221(8) 0.7559(16) 0.029(4) Uiso 1 1 d

loop_
_atom_site_aniso_label
_atom_site_aniso_U_11
_atom_site_aniso_U_22
_atom_site_aniso_U_33
_atom_site_aniso_U_23
_atom_site_aniso_U_13
_atom_site_aniso_U_12
F1 0.0479(6) 0.0398(6) 0.0395(6) -0.0050(4) 0.0256(5) -0.0169(4)
F2 0.0445(6) 0.0405(5) 0.0214(5) 0.0070(4) 0.0134(4) 0.0037(4)
F3 0.0332(5) 0.0347(5) 0.0400(5) 0.0019(4) 0.0230(4) 0.0061(4)
O1 0.0296(6) 0.0228(5) 0.0232(5) -0.0006(4) 0.0091(4) 0.0030(4)
O2 0.0426(7) 0.0283(6) 0.0213(5) -0.0046(4) 0.0070(5) 0.0015(5)
O3 0.0401(7) 0.0358(6) 0.0223(6) 0.0026(5) 0.0066(5) 0.0084(5)
N1 0.0216(6) 0.0244(6) 0.0165(6) -0.0013(5) 0.0080(5) 0.0020(5)
N2 0.0203(6) 0.0344(7) 0.0178(6) -0.0029(5) 0.0082(5) -0.0011(5)
C1 0.0358(9) 0.0425(9) 0.0211(7) -0.0061(7) 0.0140(7) -0.0160(7)
C2 0.0405(9) 0.0313(9) 0.0220(7) -0.0047(6) 0.0144(7) -0.0095(7)
C3 0.0310(8) 0.0315(8) 0.0208(7) -0.0032(6) 0.0128(6) -0.0030(6)
C4 0.0228(7) 0.0309(8) 0.0153(6) -0.0024(5) 0.0087(6) -0.0035(6)
C5 0.0240(7) 0.0350(8) 0.0155(6) -0.0032(6) 0.0091(6) -0.0038(6)
C6 0.0259(8) 0.0456(9) 0.0209(7) -0.0061(7) 0.0123(6) -0.0082(7)
C7 0.0195(7) 0.0239(7) 0.0183(7) -0.0016(5) 0.0084(5) 0.0004(5)
C8 0.0182(7) 0.0298(7) 0.0127(6) -0.0019(5) 0.0052(5) 0.0016(5)
C9 0.0190(7) 0.0275(7) 0.0162(7) -0.0004(5) 0.0072(5) 0.0035(5)
C10 0.0222(7) 0.0339(9) 0.0213(7) 0.0011(6) 0.0067(6) 0.0091(6)
C11 0.0184(7) 0.0240(7) 0.0196(7) -0.0003(5) 0.0066(6) 0.0020(5)
C12 0.0201(7) 0.0275(8) 0.0194(7) -0.0028(6) 0.0048(6) 0.0051(6)
C13 0.0200(7) 0.0251(7) 0.0201(7) 0.0003(5) 0.0076(6) 0.0027(5)
C14 0.0239(7) 0.0250(8) 0.0262(8) 0.0019(6) 0.0102(6) 0.0049(6)
C15 0.0256(7) 0.0248(7) 0.0224(7) 0.0013(6) 0.0084(6) 0.0042(6)
C16 0.0229(7) 0.0264(7) 0.0202(7) -0.0005(6) 0.0104(6) 0.0016(6)
C17 0.0410(10) 0.0376(10) 0.0228(8) -0.0073(7) 0.0042(7) -0.0088(8)
C18 0.0209(7) 0.0226(7) 0.0187(7) 0.0037(5) 0.0057(5) 0.0062(5)
C19 0.0301(8) 0.0251(7) 0.0244(7) 0.0014(6) 0.0118(6) 0.0007(6)
C20 0.0233(7) 0.0274(7) 0.0170(7) -0.0026(5) 0.0086(6) -0.0002(6)
C21 0.0238(7) 0.0255(7) 0.0212(7) -0.0029(6) 0.0122(6) -0.0004(6)

loop_
_atom_type_symbol
_atom_type_description
_atom_type_scat_dispersion_real
_atom_type_scat_dispersion_imag
_atom_type_scat_source
C C 0.0033 0.0016 'International Tables Vol C Tables 4.2.6.8 and 6.1.1.4'
H H 0.0000 0.0000 'International Tables Vol C Tables 4.2.6.8 and 6.1.1.4'
F F 0.0171 0.0103 'International Tables Vol C Tables 4.2.6.8 and 6.1.1.4'
N N 0.0061 0.0033 'International Tables Vol C Tables 4.2.6.8 and 6.1.1.4'
O O 0.0106 0.0060 'International Tables Vol C Tables 4.2.6.8 and 6.1.1.4'

loop_
_geom_angle_atom_site_label_1
_geom_angle_atom_site_label_2
_geom_angle_atom_site_label_3
_geom_angle
C16 O2 C17 115.56(13)
C18 N1 C9 117.64(11)
C18 N1 C20 126.87(12)
C20 N1 C9 115.36(11)
C8 N2 C5 105.12(12)
C2 C1 H1 117.6(11)
C6 C1 H1 121.1(11)
C6 C1 C2 121.24(15)
C1 C2 H2 119.1(12)
C1 C2 C3 120.95(16)
C3 C2 H2 119.9(12)
C2 C3 H3 121.1(11)
C4 C3 C2 118.24(15)
C4 C3 H3 120.6(11)
C3 C4 C5 120.21(14)
C3 C4 C7 132.85(13)
C5 C4 C7 106.91(13)
C4 C5 N2 112.18(13)
C6 C5 N2 126.15(14)
C6 C5 C4 121.66(15)
C1 C6 H6 121.8(11)
C5 C6 C1 117.68(15)
C5 C6 H6 120.5(11)
C4 C7 C8 98.92(11)
C4 C7 C13 111.11(11)
C4 C7 C21 116.71(11)
C8 C7 C13 105.37(11)
C8 C7 C21 108.56(11)
C21 C7 C13 114.34(11)
N2 C8 C7 116.75(13)
N2 C8 C9 126.07(13)
C9 C8 C7 116.98(11)
N1 C9 C8 105.21(11)
N1 C9 C10 109.88(12)
N1 C9 C11 110.04(11)
C8 C9 C10 113.60(12)
C8 C9 C11 101.26(11)
C10 C9 C11 116.07(12)
C9 C10 H10A 109.9(11)
C9 C10 H10B 111.7(10)
C9 C10 H10C 108.5(11)
H10A C10 H10B 108.2(15)
H10A C10 H10C 109.4(15)
H10B C10 H10C 109.1(15)
C12 C11 C9 113.04(11)
C15 C11 C9 120.10(12)
C15 C11 C12 126.68(13)
C11 C12 H12A 110.3(10)
C11 C12 H12B 111.7(9)
C11 C12 C13 111.89(12)
H12A C12 H12B 107.3(13)
C13 C12 H12A 108.0(10)
C13 C12 H12B 107.5(9)
C7 C13 H13 105.8(10)
C12 C13 C7 111.86(11)
C12 C13 H13 105.3(9)
C14 C13 C7 113.63(12)
C14 C13 C12 111.73(12)
C14 C13 H13 107.9(9)
C13 C14 H14A 112.8(11)
C13 C14 H14B 110.5(11)
C13 C14 H14C 109.9(10)
H14A C14 H14B 108.4(15)
H14A C14 H14C 105.3(15)
H14B C14 H14C 109.8(15)
C11 C15 H15 120.7(10)
C11 C15 C16 125.01(13)
C16 C15 H15 114.0(10)
O2 C16 C15 109.84(12)
O3 C16 O2 123.12(13)
O3 C16 C15 126.99(14)
O2 C17 H17A 110.4(13)
O2 C17 H17B 106.3(14)
O2 C17 H17C 110.0(13)
H17A C17 H17B 112.2(19)
H17A C17 H17C 106.1(18)
H17B C17 H17C 111.8(18)
O1 C18 N1 125.25(13)
O1 C18 C19 117.04(13)
N1 C18 C19 117.67(12)
F1 C19 F2 107.40(12)
F1 C19 F3 107.05(12)
F1 C19 C18 109.78(12)
F2 C19 F3 107.37(12)
F2 C19 C18 112.91(12)
F3 C19 C18 112.05(12)
N1 C20 H20A 108.9(10)
N1 C20 H20B 106.2(9)
N1 C20 C21 109.43(11)
H20A C20 H20B 110.0(14)
C21 C20 H20A 111.3(9)
C21 C20 H20B 111.0(10)
C7 C21 H21A 110.3(10)
C7 C21 H21B 111.0(10)
C20 C21 C7 109.84(11)
C20 C21 H21A 109.9(9)
C20 C21 H21B 109.6(10)
H21A C21 H21B 106.2(14)

loop_
_geom_bond_atom_site_label_1
_geom_bond_atom_site_label_2
_geom_bond_distance
F1 C19 1.3253(18)
F2 C19 1.3372(17)
F3 C19 1.3380(17)
O1 C18 1.2156(17)
O2 C16 1.3399(18)
O2 C17 1.4474(19)
O3 C16 1.2050(18)
N1 C9 1.5047(17)
N1 C18 1.3420(19)
N1 C20 1.4776(18)
N2 C5 1.430(2)
N2 C8 1.2837(18)
C1 H1 0.99(2)
C1 C2 1.388(2)
C1 C6 1.385(3)
C2 H2 0.940(19)
C2 C3 1.397(2)
C3 H3 0.986(19)
C3 C4 1.383(2)
C4 C5 1.401(2)
C4 C7 1.508(2)
C5 C6 1.385(2)
C6 H6 0.961(19)
C7 C8 1.5121(19)
C7 C13 1.5672(19)
C7 C21 1.5583(19)
C8 C9 1.508(2)
C9 C10 1.5183(19)
C9 C11 1.5381(19)
C10 H10A 0.971(19)
C10 H10B 0.984(18)
C10 H10C 0.963(19)
C11 C12 1.5078(19)
C11 C15 1.327(2)
C12 H12A 1.031(18)
C12 H12B 0.976(17)
C12 C13 1.526(2)
C13 H13 1.010(17)
C13 C14 1.524(2)
C14 H14A 0.96(2)
C14 H14B 0.951(19)
C14 H14C 0.976(18)
C15 H15 0.963(17)
C15 C16 1.479(2)
C17 H17A 0.96(2)
C17 H17B 0.98(2)
C17 H17C 0.96(2)
C18 C19 1.545(2)
C20 H20A 0.976(17)
C20 H20B 0.994(17)
C20 C21 1.527(2)
C21 H21A 0.997(17)
C21 H21B 0.992(18)
